data_1505107
loop_
_publ_author_name
'Nath, K.G.'
'Ivasenko, O.'
'MacLeod, J.M.'
'Miwa, J.A.'
'Wuest, J.D.'
'Nanci, A.'
'Perepichka, D.F.'
'Rosei, F.'

_publ_section_title
;
 Crystal Engineering in Two Dimensions: An Approach to Molecular
 Nanopatterning
;
_journal_issue 45
_journal_name_full 'Journal of Physical Chemistry C'
_journal_page_first 16996
_journal_paper_doi 10.1021/jp0762774
_journal_volume 111
_journal_year 2007
_chemical_compound_source 'Synthesized by the authors. See text'
_chemical_formula_moiety 'C9 H6 O6, C5 H12 O'
_chemical_formula_sum 'C14 H18 O7'
_chemical_formula_weight 298.28
_chemical_name_systematic
; 
 ? 
;
_space_group_IT_number 2
_symmetry_cell_setting triclinic
_symmetry_space_group_name_Hall '-P 1'
_symmetry_space_group_name_H-M 'P -1'
_atom_sites_solution_hydrogens geom
_atom_sites_solution_primary direct
_atom_sites_solution_secondary difmap
_audit_creation_method SHELXL-97
_cell_angle_alpha 94.3739(16)
_cell_angle_beta 104.8723(19)
_cell_angle_gamma 110.386(2)
_cell_formula_units_Z 2
_cell_length_a 8.2498(4)
_cell_length_b 8.4731(3)
_cell_length_c 11.9770(5)
_cell_measurement_reflns_used 5757
_cell_measurement_temperature 220(2)
_cell_measurement_theta_max 56.25
_cell_measurement_theta_min 6.26
_cell_volume 745.69(6)
_computing_cell_refinement 'APEX2 (Bruker, 2004)'
_computing_data_collection 'APEX2 (Bruker, 2004)'
_computing_data_reduction 'SAINT (Bruker, 2004)'
_computing_molecular_graphics 'SHELXTL (Bruker, 1997)'
_computing_publication_material 'UdMX (local program)'
_computing_structure_refinement 'SHELXL97 (Sheldrick, 1997)'
_computing_structure_solution 'SHELXS97 (Sheldrick, 1997)'
_diffrn_ambient_temperature 220(2)
_diffrn_detector_area_resol_mean 5.5
_diffrn_measured_fraction_theta_full 0.887
_diffrn_measured_fraction_theta_max 0.887
_diffrn_measurement_device_type 'Bruker Smart 6000'
_diffrn_measurement_method \w
_diffrn_radiation_monochromator 'Montel 200 optics'
_diffrn_radiation_source 'Rotating Anode'
_diffrn_radiation_type CuK\a
_diffrn_radiation_wavelength 1.54178
_diffrn_reflns_av_R_equivalents 0.027
_diffrn_reflns_av_sigmaI/netI 0.0213
_diffrn_reflns_limit_h_max 9
_diffrn_reflns_limit_h_min -9
_diffrn_reflns_limit_k_max 10
_diffrn_reflns_limit_k_min -10
_diffrn_reflns_limit_l_max 14
_diffrn_reflns_limit_l_min -14
_diffrn_reflns_number 6578
_diffrn_reflns_theta_full 67.01
_diffrn_reflns_theta_max 67.01
_diffrn_reflns_theta_min 6.26
_diffrn_standards_decay_% 0.00
_diffrn_standards_number 0
_exptl_absorpt_coefficient_mu 0.911
_exptl_absorpt_correction_T_max 0.8330
_exptl_absorpt_correction_T_min 0.7580
_exptl_absorpt_correction_type multi-scan
_exptl_absorpt_process_details 'Sadabs (Sheldrick,2004)'
_exptl_crystal_colour Colorless
_exptl_crystal_density_diffrn 1.328
_exptl_crystal_density_method 'not measured'
_exptl_crystal_description prismatic
_exptl_crystal_F_000 316
_exptl_crystal_size_max 0.20
_exptl_crystal_size_mid 0.20
_exptl_crystal_size_min 0.20
_refine_diff_density_max 0.207
_refine_diff_density_min -0.142
_refine_diff_density_rms 0.032
_refine_ls_extinction_method none
_refine_ls_goodness_of_fit_ref 1.062
_refine_ls_hydrogen_treatment constr
_refine_ls_matrix_type full
_refine_ls_number_parameters 191
_refine_ls_number_reflns 2364
_refine_ls_number_restraints 0
_refine_ls_restrained_S_all 1.062
_refine_ls_R_factor_all 0.0363
_refine_ls_R_factor_gt 0.0350
_refine_ls_shift/su_max 0.001
_refine_ls_shift/su_mean 0.000
_refine_ls_structure_factor_coef Fsqd
_refine_ls_weighting_details 'calc w=1/[\s^2^(Fo^2^)+(0.0578P)^2^+0.1475P] where P=(Fo^2^+2Fc^2^)/3'
_refine_ls_weighting_scheme calc
_refine_ls_wR_factor_gt 0.1001
_refine_ls_wR_factor_ref 0.1018
_reflns_number_gt 2246
_reflns_number_total 2364
_reflns_threshold_expression I>2\s(I)
_cod_data_source_file jp0762774si20070805_103249.cif
_cod_data_source_block perep1
_cod_depositor_comments
;
The following automatic conversions were performed:

'_symmetry_cell_setting' value 'Triclinic' changed to 'triclinic'
according to /home/saulius/struct/CIF-dictionaries/cif_core.dic
dictionary named 'cif_core.dic' version 2.4.1 from
2010-06-29.

'_geom_bond_publ_flag' value 'Y' changed to 'y'
according to /home/saulius/struct/CIF-dictionaries/cif_core.dic
dictionary named 'cif_core.dic' version 2.4.1 from 2010-06-29 (20
times).

'_geom_angle_publ_flag' value 'Y' changed to 'y' according
to /home/saulius/struct/CIF-dictionaries/cif_core.dic dictionary
named 'cif_core.dic' version 2.4.1 from 2010-06-29 (25 times).

Automatic conversion script
Id: cif_fix_values 1715 2011-07-08 13:25:40Z adriana 
;
_cod_original_sg_symbol_H-M P-1
_cod_database_code 1505107

loop_
_symmetry_equiv_pos_as_xyz
'x, y, z'
'-x, -y, -z'

loop_
_atom_site_label
_atom_site_type_symbol
_atom_site_fract_x
_atom_site_fract_y
_atom_site_fract_z
_atom_site_U_iso_or_equiv
_atom_site_adp_type
_atom_site_occupancy
_atom_site_symmetry_multiplicity
_atom_site_calc_flag
_atom_site_refinement_flags
C1 C 0.55566(18) 0.70273(15) 0.76974(10) 0.0314(3) Uani 1 1 d .
C2 C 0.44423(18) 0.62485(15) 0.83530(10) 0.0307(3) Uani 1 1 d .
H2 H 0.3509 0.5165 0.8040 0.037 Uiso 1 1 calc R
C3 C 0.47035(17) 0.70670(15) 0.94701(10) 0.0295(3) Uani 1 1 d .
C4 C 0.60841(17) 0.86656(15) 0.99400(10) 0.0297(3) Uani 1 1 d .
H4 H 0.6269 0.9215 1.0700 0.036 Uiso 1 1 calc R
C5 C 0.71936(17) 0.94496(15) 0.92765(10) 0.0297(3) Uani 1 1 d .
C6 C 0.69319(18) 0.86327(15) 0.81566(10) 0.0318(3) Uani 1 1 d .
H6 H 0.7683 0.9164 0.7711 0.038 Uiso 1 1 calc R
C7 C 0.53066(19) 0.61464(16) 0.65097(10) 0.0343(3) Uani 1 1 d .
O71 O 0.63068(15) 0.68686(12) 0.59289(8) 0.0453(3) Uani 1 1 d .
H71 H 0.5995 0.6253 0.5277 0.068 Uiso 0.50 1 calc PR
O72 O 0.40331(15) 0.46515(12) 0.61487(8) 0.0486(3) Uani 1 1 d .
H72 H 0.4037 0.4236 0.5500 0.073 Uiso 0.50 1 calc PR
C8 C 0.34853(18) 0.61581(15) 1.01424(10) 0.0317(3) Uani 1 1 d .
O81 O 0.22864(14) 0.47591(11) 0.97232(8) 0.0443(3) Uani 1 1 d .
O82 O 0.38285(14) 0.69788(11) 1.12002(7) 0.0400(3) Uani 1 1 d .
H82 H 0.3136 0.6378 1.1533 0.060 Uiso 1 1 calc R
C9 C 0.86731(18) 1.11609(15) 0.97943(10) 0.0314(3) Uani 1 1 d .
O91 O 0.89593(14) 1.19259(11) 1.07667(8) 0.0408(3) Uani 1 1 d .
O92 O 0.96355(14) 1.17383(11) 0.90824(8) 0.0426(3) Uani 1 1 d .
H92 H 1.0432 1.2697 0.9399 0.064 Uiso 1 1 calc R
O10 O 0.83713(15) 0.49877(12) 0.78402(8) 0.0453(3) Uani 1 1 d .
H10 H 0.9123 0.5881 0.8292 0.068 Uiso 1 1 calc R
C11 C 0.9067(2) 0.4601(2) 0.69248(12) 0.0475(4) Uani 1 1 d .
H11A H 1.0293 0.4629 0.7267 0.057 Uiso 1 1 calc R
H11B H 0.9139 0.5464 0.6420 0.057 Uiso 1 1 calc R
C12 C 0.7860(2) 0.28664(18) 0.62080(12) 0.0465(4) Uani 1 1 d .
H12A H 0.6619 0.2823 0.5912 0.056 Uiso 1 1 calc R
H12B H 0.7845 0.2003 0.6709 0.056 Uiso 1 1 calc R
C13 C 0.8487(3) 0.2440(2) 0.51746(13) 0.0543(4) Uani 1 1 d .
H13A H 0.8473 0.3294 0.4668 0.065 Uiso 1 1 calc R
H13B H 0.9744 0.2528 0.5475 0.065 Uiso 1 1 calc R
C14 C 0.7342(3) 0.0678(2) 0.44425(14) 0.0656(5) Uani 1 1 d .
H14A H 0.6086 0.0590 0.4136 0.079 Uiso 1 1 calc R
H14B H 0.7351 -0.0179 0.4947 0.079 Uiso 1 1 calc R
C15 C 0.7992(4) 0.0273(3) 0.34211(18) 0.0926(8) Uani 1 1 d .
H15A H 0.7838 0.1022 0.2864 0.139 Uiso 1 1 calc R
H15B H 0.7289 -0.0910 0.3036 0.139 Uiso 1 1 calc R
H15C H 0.9264 0.0449 0.3710 0.139 Uiso 1 1 calc R

loop_
_atom_site_aniso_label
_atom_site_aniso_U_11
_atom_site_aniso_U_22
_atom_site_aniso_U_33
_atom_site_aniso_U_23
_atom_site_aniso_U_13
_atom_site_aniso_U_12
C1 0.0320(8) 0.0276(6) 0.0278(6) -0.0005(5) 0.0081(5) 0.0054(6)
C2 0.0294(7) 0.0244(5) 0.0303(6) -0.0010(4) 0.0072(5) 0.0033(5)
C3 0.0297(8) 0.0260(6) 0.0293(6) 0.0019(4) 0.0096(5) 0.0067(5)
C4 0.0312(8) 0.0261(6) 0.0269(6) -0.0008(4) 0.0084(5) 0.0068(6)
C5 0.0295(8) 0.0242(6) 0.0297(6) 0.0001(4) 0.0082(5) 0.0053(6)
C6 0.0330(8) 0.0286(6) 0.0293(6) 0.0018(5) 0.0115(5) 0.0054(6)
C7 0.0370(8) 0.0299(6) 0.0279(6) -0.0004(5) 0.0093(5) 0.0047(6)
O71 0.0562(7) 0.0384(5) 0.0303(5) -0.0016(4) 0.0197(4) 0.0021(5)
O72 0.0506(7) 0.0380(5) 0.0361(5) -0.0127(4) 0.0148(4) -0.0053(5)
C8 0.0327(8) 0.0266(6) 0.0310(6) 0.0021(5) 0.0098(5) 0.0064(6)
O81 0.0445(7) 0.0300(5) 0.0433(5) -0.0007(4) 0.0180(4) -0.0053(5)
O82 0.0445(6) 0.0356(5) 0.0316(5) 0.0003(4) 0.0185(4) 0.0017(4)
C9 0.0311(8) 0.0257(6) 0.0324(6) 0.0010(5) 0.0098(5) 0.0055(6)
O91 0.0435(6) 0.0303(5) 0.0344(5) -0.0064(4) 0.0121(4) -0.0004(4)
O92 0.0407(7) 0.0316(5) 0.0404(5) -0.0043(4) 0.0173(4) -0.0056(4)
O10 0.0470(7) 0.0399(5) 0.0343(5) -0.0034(4) 0.0194(4) -0.0038(5)
C11 0.0433(10) 0.0506(8) 0.0384(7) -0.0023(6) 0.0200(6) 0.0025(7)
C12 0.0524(10) 0.0429(8) 0.0347(7) 0.0022(6) 0.0150(6) 0.0066(7)
C13 0.0615(12) 0.0506(9) 0.0418(8) -0.0017(6) 0.0209(7) 0.0089(8)
C14 0.0840(15) 0.0498(9) 0.0471(9) -0.0034(7) 0.0216(8) 0.0081(9)
C15 0.126(2) 0.0734(13) 0.0607(11) -0.0174(10) 0.0382(12) 0.0159(14)

loop_
_atom_type_symbol
_atom_type_description
_atom_type_scat_dispersion_real
_atom_type_scat_dispersion_imag
_atom_type_scat_source
C C 0.0181 0.0091 'International Tables Vol C Tables 4.2.6.8 and 6.1.1.4'
H H 0.0000 0.0000 'International Tables Vol C Tables 4.2.6.8 and 6.1.1.4'
O O 0.0492 0.0322 'International Tables Vol C Tables 4.2.6.8 and 6.1.1.4'

loop_
_geom_angle_atom_site_label_1
_geom_angle_atom_site_label_2
_geom_angle_atom_site_label_3
_geom_angle
_geom_angle_publ_flag
C2 C1 C6 120.05(11) y
C2 C1 C7 120.41(11) y
C6 C1 C7 119.53(11) y
C3 C2 C1 120.09(12) y
C3 C2 H2 120 ?
C1 C2 H2 120 ?
C2 C3 C4 120.26(12) y
C2 C3 C8 117.79(11) y
C4 C3 C8 121.94(10) y
C3 C4 C5 119.52(11) y
C3 C4 H4 120.2 ?
C5 C4 H4 120.2 ?
C6 C5 C4 120.29(12) y
C6 C5 C9 120.81(11) y
C4 C5 C9 118.89(11) y
C1 C6 C5 119.79(12) y
C1 C6 H6 120.1 ?
C5 C6 H6 120.1 ?
O71 C7 O72 124.10(11) y
O71 C7 C1 119.61(11) y
O72 C7 C1 116.28(11) y
C7 O71 H71 109.5 ?
C7 O72 H72 109.5 ?
O81 C8 O82 123.84(12) y
O81 C8 C3 121.32(11) y
O82 C8 C3 114.83(11) y
C8 O82 H82 109.5 ?
O91 C9 O92 124.07(12) y
O91 C9 C5 123.39(12) y
O92 C9 C5 112.54(10) y
C9 O92 H92 109.5 ?
C11 O10 H10 109.5 ?
O10 C11 C12 110.11(13) y
O10 C11 H11A 109.6 ?
C12 C11 H11A 109.6 ?
O10 C11 H11B 109.6 ?
C12 C11 H11B 109.6 ?
H11A C11 H11B 108.2 ?
C11 C12 C13 112.01(13) y
C11 C12 H12A 109.2 ?
C13 C12 H12A 109.2 ?
C11 C12 H12B 109.2 ?
C13 C12 H12B 109.2 ?
H12A C12 H12B 107.9 ?
C14 C13 C12 114.03(15) y
C14 C13 H13A 108.7 ?
C12 C13 H13A 108.7 ?
C14 C13 H13B 108.7 ?
C12 C13 H13B 108.7 ?
H13A C13 H13B 107.6 ?
C13 C14 C15 113.27(17) y
C13 C14 H14A 108.9 ?
C15 C14 H14A 108.9 ?
C13 C14 H14B 108.9 ?
C15 C14 H14B 108.9 ?
H14A C14 H14B 107.7 ?
C14 C15 H15A 109.5 ?
C14 C15 H15B 109.5 ?
H15A C15 H15B 109.5 ?
C14 C15 H15C 109.5 ?
H15A C15 H15C 109.5 ?
H15B C15 H15C 109.5 ?

loop_
_geom_bond_atom_site_label_1
_geom_bond_atom_site_label_2
_geom_bond_distance
_geom_bond_publ_flag
C1 C2 1.3871(18) y
C1 C6 1.3894(18) y
C1 C7 1.4844(16) y
C2 C3 1.3869(17) y
C2 H2 0.94 ?
C3 C4 1.3887(18) y
C3 C8 1.4907(18) y
C4 C5 1.3931(18) y
C4 H4 0.94 ?
C5 C6 1.3894(16) y
C5 C9 1.4893(17) y
C6 H6 0.94 ?
C7 O71 1.2439(17) y
C7 O72 1.2850(16) y
O71 H71 0.83 ?
O72 H72 0.83 ?
C8 O81 1.2136(16) y
C8 O82 1.3089(14) y
O82 H82 0.83 ?
C9 O91 1.2123(15) y
C9 O92 1.3180(16) y
O92 H92 0.83 ?
O10 C11 1.4275(16) y
O10 H10 0.83 ?
C11 C12 1.496(2) y
C11 H11a 0.98 ?
C11 H11b 0.98 ?
C12 C13 1.523(2) y
C12 H12a 0.98 ?
C12 H12b 0.98 ?
C13 C14 1.511(2) y
C13 H13a 0.98 ?
C13 H13b 0.98 ?
C14 C15 1.517(3) y
C14 H14a 0.98 ?
C14 H14b 0.98 ?
C15 H15a 0.97 ?
C15 H15b 0.97 ?
C15 H15c 0.97 ?

loop_
_geom_hbond_atom_site_label_D
_geom_hbond_atom_site_label_H
_geom_hbond_atom_site_label_A
_geom_hbond_distance_DH
_geom_hbond_distance_HA
_geom_hbond_distance_DA
_geom_hbond_angle_DHA
_geom_hbond_site_symmetry_A
O71 H71 O72 0.83 1.81 2.6135(12) 162.9 2_666
O72 H72 O71 0.83 1.79 2.6135(12) 171.2 2_666
O82 H82 O10 0.83 1.75 2.5781(13) 176.5 2_667
O92 H92 O81 0.83 1.81 2.6196(13) 165 1_665
O10 H10 O91 0.83 1.99 2.8123(13) 173.8 2_777

loop_
_geom_torsion_atom_site_label_1
_geom_torsion_atom_site_label_2
_geom_torsion_atom_site_label_3
_geom_torsion_atom_site_label_4
_geom_torsion
C6 C1 C2 C3 -0.30(19)
C7 C1 C2 C3 178.92(11)
C1 C2 C3 C4 -0.24(18)
C1 C2 C3 C8 -179.03(10)
C2 C3 C4 C5 0.66(18)
C8 C3 C4 C5 179.4(1)
C3 C4 C5 C6 -0.55(18)
C3 C4 C5 C9 -179.76(10)
C2 C1 C6 C5 0.40(18)
C7 C1 C6 C5 -178.82(11)
C4 C5 C6 C1 0.02(18)
C9 C5 C6 C1 179.22(10)
C2 C1 C7 O71 179.36(11)
C6 C1 C7 O71 -1.42(19)
C2 C1 C7 O72 -0.54(18)
C6 C1 C7 O72 178.67(11)
C2 C3 C8 O81 -1.03(18)
C4 C3 C8 O81 -179.80(11)
C2 C3 C8 O82 178.43(10)
C4 C3 C8 O82 -0.34(17)
C6 C5 C9 O91 -179.92(11)
C4 C5 C9 O91 -0.72(18)
C6 C5 C9 O92 -0.34(16)
C4 C5 C9 O92 178.86(10)
O10 C11 C12 C13 176.62(13)
C11 C12 C13 C14 178.35(15)
C12 C13 C14 C15 -179.73(17)
